data_2236282
loop_
_publ_author_name
'Yousuf, Sammer'
'Mukhtar, Asma'
'Ambreen, Nida'
'Saad, Syed Muhammad'
'Khan, Khalid M.'

_publ_section_title
;
 Ethyl (<i>E</i>)-3-(6-methyl-4-oxo-4<i>H</i>-chromen-3-yl)prop-2-enoate
;
_journal_coeditor_code HB6950
_journal_issue 10
_journal_name_full 'Acta Crystallographica Section E'
_journal_page_first o2948
_journal_paper_doi 10.1107/S1600536812038585
_journal_volume 68
_journal_year 2012
_chemical_formula_iupac 'C15 H14 O4'
_chemical_formula_moiety 'C15 H14 O4'
_chemical_formula_sum 'C15 H14 O4'
_chemical_formula_weight 258.26
_chemical_name_systematic
;
Ethyl (<i>E</i>)-3-(6-methyl-4-oxo-4<i>H</i>-chromen-3-yl)prop-2-enoate
;
_space_group_IT_number 14
_symmetry_cell_setting monoclinic
_symmetry_space_group_name_Hall '-P 2ybc'
_symmetry_space_group_name_H-M 'P 1 21/c 1'
_atom_sites_solution_hydrogens geom
_atom_sites_solution_primary direct
_atom_sites_solution_secondary difmap
_audit_creation_method SHELXL-97
_cell_angle_alpha 90.00
_cell_angle_beta 96.390(2)
_cell_angle_gamma 90.00
_cell_formula_units_Z 4
_cell_length_a 13.8663(12)
_cell_length_b 12.3512(10)
_cell_length_c 7.6947(6)
_cell_measurement_reflns_used 1626
_cell_measurement_temperature 298(2)
_cell_measurement_theta_max 23.28
_cell_measurement_theta_min 2.96
_cell_volume 1309.65(19)
_computing_cell_refinement 'SAINT (Bruker, 2000)'
_computing_data_collection 'SMART (Bruker, 2000)'
_computing_data_reduction 'SAINT (Bruker, 2000)'
_computing_molecular_graphics 'SHELXTL (Sheldrick, 2008)'
_computing_publication_material
;
SHELXTL (Sheldrick, 2008, PARST (Nardelli, 1995) and PLATON
(Spek, 2009)
;
_computing_structure_refinement 'SHELXL97 (Sheldrick, 2008)'
_computing_structure_solution 'SHELXS97 (Sheldrick, 2008)'
_diffrn_ambient_temperature 298(2)
_diffrn_measured_fraction_theta_full 1.000
_diffrn_measured_fraction_theta_max 1.000
_diffrn_measurement_device_type 'Bruker SMART APEX CCD'
_diffrn_measurement_method '\w scan'
_diffrn_radiation_monochromator graphite
_diffrn_radiation_source 'fine-focus sealed tube'
_diffrn_radiation_type MoK\a
_diffrn_radiation_wavelength 0.71073
_diffrn_reflns_av_R_equivalents 0.0268
_diffrn_reflns_av_sigmaI/netI 0.0251
_diffrn_reflns_limit_h_max 16
_diffrn_reflns_limit_h_min -16
_diffrn_reflns_limit_k_max 14
_diffrn_reflns_limit_k_min -14
_diffrn_reflns_limit_l_max 9
_diffrn_reflns_limit_l_min -9
_diffrn_reflns_number 7621
_diffrn_reflns_theta_full 25.50
_diffrn_reflns_theta_max 25.50
_diffrn_reflns_theta_min 2.21
_exptl_absorpt_coefficient_mu 0.095
_exptl_absorpt_correction_T_max 0.9850
_exptl_absorpt_correction_T_min 0.9684
_exptl_absorpt_correction_type multi-scan
_exptl_absorpt_process_details '(SADABS; Bruker, 2000)'
_exptl_crystal_colour Colourless
_exptl_crystal_density_diffrn 1.310
_exptl_crystal_density_method 'not measured'
_exptl_crystal_description Block
_exptl_crystal_F_000 544
_exptl_crystal_size_max 0.34
_exptl_crystal_size_mid 0.25
_exptl_crystal_size_min 0.16
_refine_diff_density_max 0.174
_refine_diff_density_min -0.151
_refine_ls_extinction_coef 0.0028(16)
_refine_ls_extinction_expression Fc^*^=kFc[1+0.001xFc^2^\l^3^/sin(2\q)]^-1/4^
_refine_ls_extinction_method 'SHELXTL (Sheldrick, 2008)'
_refine_ls_goodness_of_fit_ref 1.040
_refine_ls_hydrogen_treatment constr
_refine_ls_matrix_type full
_refine_ls_number_parameters 175
_refine_ls_number_reflns 2431
_refine_ls_number_restraints 0
_refine_ls_restrained_S_all 1.040
_refine_ls_R_factor_all 0.0714
_refine_ls_R_factor_gt 0.0475
_refine_ls_shift/su_max 0.000
_refine_ls_shift/su_mean 0.000
_refine_ls_structure_factor_coef Fsqd
_refine_ls_weighting_details 'calc w=1/[\s^2^(Fo^2^)+(0.0754P)^2^+0.0649P] where P=(Fo^2^+2Fc^2^)/3'
_refine_ls_weighting_scheme calc
_refine_ls_wR_factor_gt 0.1262
_refine_ls_wR_factor_ref 0.1420
_reflns_number_gt 1650
_reflns_number_total 2431
_reflns_threshold_expression I>2\s(I)
_cod_data_source_file hb6950.cif
_cod_data_source_block I
_cod_original_sg_symbol_H-M 'P 21/c'
_cod_database_code 2236282
_cod_database_fobs_code 2236282

loop_
_symmetry_equiv_pos_as_xyz
'x, y, z'
'-x, y+1/2, -z+1/2'
'-x, -y, -z'
'x, -y-1/2, z-1/2'

loop_
_atom_site_type_symbol
_atom_site_label
_atom_site_fract_x
_atom_site_fract_y
_atom_site_fract_z
_atom_site_U_iso_or_equiv
_atom_site_adp_type
_atom_site_calc_flag
_atom_site_refinement_flags
_atom_site_occupancy
_atom_site_symmetry_multiplicity
O O1 0.74141(9) 0.20992(10) 0.17694(19) 0.0713(4) Uani d . 1 1
O O2 0.85161(10) 0.49847(11) 0.3624(2) 0.0786(5) Uani d . 1 1
O O3 0.51893(10) 0.66244(12) 0.0798(2) 0.0880(5) Uani d . 1 1
O O4 0.63447(9) 0.77677(10) 0.18750(18) 0.0677(4) Uani d . 1 1
C C1 0.83451(14) 0.21480(15) 0.2624(3) 0.0597(5) Uani d . 1 1
C C2 0.88511(15) 0.11889(17) 0.2813(3) 0.0715(6) Uani d . 1 1
H H2A 0.8566 0.0542 0.2405 0.086 Uiso calc R 1 1
C C3 0.97837(16) 0.12068(19) 0.3615(3) 0.0731(6) Uani d . 1 1
H H3A 1.0133 0.0563 0.3724 0.088 Uiso calc R 1 1
C C4 1.02265(14) 0.21586(18) 0.4273(3) 0.0653(6) Uani d . 1 1
C C5 0.97015(13) 0.31040(17) 0.4062(2) 0.0614(5) Uani d . 1 1
H H5A 0.9987 0.3749 0.4476 0.074 Uiso calc R 1 1
C C6 0.87513(12) 0.31198(15) 0.3241(2) 0.0540(5) Uani d . 1 1
C C7 0.81876(12) 0.41241(16) 0.3029(2) 0.0570(5) Uani d . 1 1
C C8 0.72174(12) 0.40105(15) 0.2076(2) 0.0537(5) Uani d . 1 1
C C9 0.69141(14) 0.30212(16) 0.1524(3) 0.0637(5) Uani d . 1 1
H H9A 0.6298 0.2975 0.0913 0.076 Uiso calc R 1 1
C C10 0.65611(13) 0.49171(15) 0.1662(2) 0.0571(5) Uani d . 1 1
H H10A 0.5964 0.4750 0.1047 0.069 Uiso calc R 1 1
C C11 0.67129(13) 0.59483(16) 0.2054(3) 0.0594(5) Uani d . 1 1
H H11A 0.7292 0.6151 0.2697 0.071 Uiso calc R 1 1
C C12 0.59924(13) 0.67789(15) 0.1500(3) 0.0595(5) Uani d . 1 1
C C13 0.57176(15) 0.86723(17) 0.1372(3) 0.0764(6) Uani d . 1 1
H H13A 0.5168 0.8677 0.2049 0.092 Uiso calc R 1 1
H H13B 0.5476 0.8624 0.0142 0.092 Uiso calc R 1 1
C C14 0.63063(19) 0.96782(18) 0.1716(3) 0.0915(8) Uani d . 1 1
H H14A 0.5895 1.0300 0.1511 0.137 Uiso calc R 1 1
H H14B 0.6807 0.9700 0.0950 0.137 Uiso calc R 1 1
H H14C 0.6596 0.9680 0.2909 0.137 Uiso calc R 1 1
C C15 1.12484(15) 0.2147(2) 0.5173(3) 0.0877(7) Uani d . 1 1
H H15A 1.1556 0.2827 0.4985 0.132 Uiso calc R 1 1
H H15B 1.1606 0.1572 0.4703 0.132 Uiso calc R 1 1
H H15C 1.1234 0.2035 0.6404 0.132 Uiso calc R 1 1

loop_
_atom_site_aniso_label
_atom_site_aniso_U_11
_atom_site_aniso_U_22
_atom_site_aniso_U_33
_atom_site_aniso_U_12
_atom_site_aniso_U_13
_atom_site_aniso_U_23
O1 0.0564(9) 0.0616(9) 0.0918(11) -0.0011(6) -0.0101(7) -0.0061(7)
O2 0.0551(8) 0.0610(9) 0.1124(12) -0.0051(6) -0.0225(8) -0.0025(8)
O3 0.0525(9) 0.0756(10) 0.1274(14) -0.0032(7) -0.0270(9) 0.0082(9)
O4 0.0541(8) 0.0600(9) 0.0857(10) 0.0022(6) -0.0068(7) 0.0026(7)
C1 0.0510(11) 0.0680(13) 0.0589(12) 0.0022(9) 0.0009(9) 0.0014(10)
C2 0.0715(14) 0.0655(13) 0.0760(14) 0.0070(10) 0.0019(11) -0.0045(11)
C3 0.0705(14) 0.0801(15) 0.0680(14) 0.0231(11) 0.0049(11) 0.0014(11)
C4 0.0547(12) 0.0860(15) 0.0544(12) 0.0135(10) 0.0027(9) -0.0025(10)
C5 0.0481(11) 0.0766(14) 0.0585(12) 0.0038(9) 0.0016(9) -0.0031(10)
C6 0.0450(10) 0.0643(12) 0.0521(11) 0.0008(8) 0.0023(8) 0.0018(9)
C7 0.0440(10) 0.0626(12) 0.0628(12) -0.0046(9) -0.0012(9) 0.0042(10)
C8 0.0434(10) 0.0589(11) 0.0573(11) -0.0043(8) -0.0004(8) 0.0041(9)
C9 0.0471(11) 0.0678(13) 0.0732(14) -0.0010(9) -0.0067(10) 0.0017(10)
C10 0.0416(10) 0.0668(13) 0.0611(12) -0.0055(8) -0.0028(8) 0.0088(9)
C11 0.0452(10) 0.0651(13) 0.0651(12) -0.0041(9) -0.0057(9) 0.0069(10)
C12 0.0444(11) 0.0650(13) 0.0669(13) -0.0038(9) -0.0036(9) 0.0065(10)
C13 0.0689(14) 0.0685(14) 0.0901(16) 0.0141(10) 0.0014(12) 0.0090(11)
C14 0.117(2) 0.0648(14) 0.0893(17) 0.0040(13) -0.0039(15) -0.0030(12)
C15 0.0587(13) 0.118(2) 0.0827(16) 0.0251(13) -0.0066(11) -0.0078(14)

loop_
_atom_type_symbol
_atom_type_description
_atom_type_scat_dispersion_real
_atom_type_scat_dispersion_imag
_atom_type_scat_source
C C 0.0033 0.0016 'International Tables Vol C Tables 4.2.6.8 and 6.1.1.4'
H H 0.0000 0.0000 'International Tables Vol C Tables 4.2.6.8 and 6.1.1.4'
O O 0.0106 0.0060 'International Tables Vol C Tables 4.2.6.8 and 6.1.1.4'

loop_
_geom_angle_atom_site_label_1
_geom_angle_atom_site_label_2
_geom_angle_atom_site_label_3
_geom_angle
C9 O1 C1 118.19(15)
C12 O4 C13 117.10(15)
C2 C1 O1 116.79(18)
C2 C1 C6 121.72(19)
O1 C1 C6 121.49(16)
C3 C2 C1 118.6(2)
C3 C2 H2A 120.7
C1 C2 H2A 120.7
C2 C3 C4 122.18(19)
C2 C3 H3A 118.9
C4 C3 H3A 118.9
C5 C4 C3 117.80(19)
C5 C4 C15 121.4(2)
C3 C4 C15 120.81(19)
C4 C5 C6 121.70(19)
C4 C5 H5A 119.1
C6 C5 H5A 119.1
C1 C6 C5 118.00(17)
C1 C6 C7 120.19(17)
C5 C6 C7 121.81(17)
O2 C7 C8 123.54(17)
O2 C7 C6 121.42(16)
C8 C7 C6 115.04(17)
C9 C8 C10 117.61(16)
C9 C8 C7 118.83(17)
C10 C8 C7 123.55(16)
O1 C9 C8 126.19(18)
O1 C9 H9A 116.9
C8 C9 H9A 116.9
C11 C10 C8 127.74(18)
C11 C10 H10A 116.1
C8 C10 H10A 116.1
C10 C11 C12 121.59(18)
C10 C11 H11A 119.2
C12 C11 H11A 119.2
O3 C12 O4 122.87(18)
O3 C12 C11 126.20(18)
O4 C12 C11 110.92(16)
O4 C13 C14 107.19(18)
O4 C13 H13A 110.3
C14 C13 H13A 110.3
O4 C13 H13B 110.3
C14 C13 H13B 110.3
H13A C13 H13B 108.5
C13 C14 H14A 109.5
C13 C14 H14B 109.5
H14A C14 H14B 109.5
C13 C14 H14C 109.5
H14A C14 H14C 109.5
H14B C14 H14C 109.5
C4 C15 H15A 109.5
C4 C15 H15B 109.5
H15A C15 H15B 109.5
C4 C15 H15C 109.5
H15A C15 H15C 109.5
H15B C15 H15C 109.5

loop_
_geom_bond_atom_site_label_1
_geom_bond_atom_site_label_2
_geom_bond_distance
O1 C9 1.336(2)
O1 C1 1.383(2)
O2 C7 1.225(2)
O3 C12 1.198(2)
O4 C12 1.335(2)
O4 C13 1.442(2)
C1 C2 1.376(3)
C1 C6 1.387(3)
C2 C3 1.370(3)
C2 H2A 0.9300
C3 C4 1.395(3)
C3 H3A 0.9300
C4 C5 1.376(3)
C4 C15 1.506(3)
C5 C6 1.396(3)
C5 H5A 0.9300
C6 C7 1.466(3)
C7 C8 1.465(2)
C8 C9 1.346(3)
C8 C10 1.456(2)
C9 H9A 0.9300
C10 C11 1.320(3)
C10 H10A 0.9300
C11 C12 1.462(3)
C11 H11A 0.9300
C13 C14 1.494(3)
C13 H13A 0.9700
C13 H13B 0.9700
C14 H14A 0.9600
C14 H14B 0.9600
C14 H14C 0.9600
C15 H15A 0.9600
C15 H15B 0.9600
C15 H15C 0.9600

loop_
_geom_hbond_atom_site_label_D
_geom_hbond_atom_site_label_H
_geom_hbond_atom_site_label_A
_geom_hbond_site_symmetry_A
_geom_hbond_distance_DH
_geom_hbond_distance_HA
_geom_hbond_distance_DA
_geom_hbond_angle_DHA
_geom_hbond_publ_flag
C11 H11A O2 . 0.93 2.28 2.908(2) 124 yes
C9 H9A O3 3_665 0.93 2.37 3.276(3) 164 yes

loop_
_geom_torsion_atom_site_label_1
_geom_torsion_atom_site_label_2
_geom_torsion_atom_site_label_3
_geom_torsion_atom_site_label_4
_geom_torsion
C9 O1 C1 C2 -178.25(17)
C9 O1 C1 C6 1.1(3)
O1 C1 C2 C3 178.48(17)
C6 C1 C2 C3 -0.8(3)
C1 C2 C3 C4 1.3(3)
C2 C3 C4 C5 -1.4(3)
C2 C3 C4 C15 179.04(19)
C3 C4 C5 C6 0.9(3)
C15 C4 C5 C6 -179.49(19)
C2 C1 C6 C5 0.4(3)
O1 C1 C6 C5 -178.87(16)
C2 C1 C6 C7 -179.49(17)
O1 C1 C6 C7 1.2(3)
C4 C5 C6 C1 -0.5(3)
C4 C5 C6 C7 179.43(17)
C1 C6 C7 O2 177.08(18)
C5 C6 C7 O2 -2.8(3)
C1 C6 C7 C8 -2.5(3)
C5 C6 C7 C8 177.57(16)
O2 C7 C8 C9 -177.91(19)
C6 C7 C8 C9 1.7(2)
O2 C7 C8 C10 3.2(3)
C6 C7 C8 C10 -177.23(16)
C1 O1 C9 C8 -2.1(3)
C10 C8 C9 O1 179.58(17)
C7 C8 C9 O1 0.6(3)
C9 C8 C10 C11 -179.17(19)
C7 C8 C10 C11 -0.2(3)
C8 C10 C11 C12 178.09(17)
C13 O4 C12 O3 -1.0(3)
C13 O4 C12 C11 178.89(16)
C10 C11 C12 O3 6.7(3)
C10 C11 C12 O4 -173.18(17)
C12 O4 C13 C14 -172.99(17)

loop_
_cod_related_entry_id
_cod_related_entry_database
_cod_related_entry_code
1 ChemSpider 30658081
